data_4035758
loop_
_publ_author_name
'Islam, Abu Saleh Musha'
'Bhowmick, Rahul'
'Chandra Garain, Bidhan'
'Katarkar, Atul'
'Ali, Mahammad'

_publ_section_title
;
 Nitric Oxide Sensing through 1,2,3,4-Oxatriazole Formation from
 Acylhydrazide: A Kinetic Study.
;
_journal_issue 21
_journal_name_full 'The Journal of organic chemistry'
_journal_page_first 13287
_journal_page_last 13295
_journal_paper_doi 10.1021/acs.joc.8b02110
_journal_volume 83
_journal_year 2018
_chemical_formula_moiety 'C11 H10 N O3, N O3, O'
_chemical_formula_sum 'C11 H10 N2 O7'
_chemical_formula_weight 282.21
_space_group_crystal_system triclinic
_space_group_IT_number 2
_space_group_name_Hall '-P 1'
_space_group_name_H-M_alt 'P -1'
_atom_sites_solution_hydrogens geom
_audit_creation_method SHELXL-2014/7
_cell_angle_alpha 89.964(13)
_cell_angle_beta 89.969(14)
_cell_angle_gamma 85.193(12)
_cell_formula_units_Z 4
_cell_length_a 5.383(5)
_cell_length_b 11.950(12)
_cell_length_c 19.616(19)
_cell_measurement_reflns_used 210
_cell_measurement_temperature 296(2)
_cell_measurement_theta_max 27.802
_cell_measurement_theta_min 1.038
_cell_volume 1257(2)
_computing_cell_refinement APEX2
_computing_data_collection 'APEX2 (Bruker, 2014)'
_computing_data_reduction APEX2
_computing_molecular_graphics SHELXTL
_computing_publication_material SHELXTL
_computing_structure_refinement SHELXTL
_computing_structure_solution 'SHELXTL (Sheldrick, 2014)'
_diffrn_ambient_temperature 296(2)
_diffrn_measured_fraction_theta_full 0.997
_diffrn_measured_fraction_theta_max 0.917
_diffrn_measurement_device_type 'Nonius KappaCCD diffractometer'
_diffrn_measurement_method 'SHELXL-2014/7 (Sheldrick, 2014)'
_diffrn_radiation_type MoK\a
_diffrn_radiation_wavelength 0.71073
_diffrn_reflns_av_R_equivalents 0.1860
_diffrn_reflns_av_unetI/netI 0.2713
_diffrn_reflns_Laue_measured_fraction_full 0.997
_diffrn_reflns_Laue_measured_fraction_max 0.917
_diffrn_reflns_limit_h_max 7
_diffrn_reflns_limit_h_min -7
_diffrn_reflns_limit_k_max 15
_diffrn_reflns_limit_k_min -15
_diffrn_reflns_limit_l_max 25
_diffrn_reflns_limit_l_min -25
_diffrn_reflns_number 17177
_diffrn_reflns_point_group_measured_fraction_full 0.997
_diffrn_reflns_point_group_measured_fraction_max 0.917
_diffrn_reflns_theta_full 25.242
_diffrn_reflns_theta_max 27.802
_diffrn_reflns_theta_min 1.038
_exptl_absorpt_coefficient_mu 0.127
_exptl_absorpt_correction_T_max 0.596
_exptl_absorpt_correction_T_min 0.474
_exptl_absorpt_correction_type empirical
_exptl_absorpt_process_details SADABS
_exptl_crystal_colour yellow
_exptl_crystal_density_diffrn 1.491
_exptl_crystal_description 'needle shape'
_exptl_crystal_F_000 584.0
_exptl_crystal_size_max 0.18
_exptl_crystal_size_mid 0.10
_exptl_crystal_size_min 0.005
_refine_diff_density_max 0.302
_refine_diff_density_min -0.260
_refine_diff_density_rms 0.065
_refine_ls_extinction_coef 0.000(2)
_refine_ls_extinction_expression Fc^*^=kFc[1+0.001xFc^2^\l^3^/sin(2\q)]^-1/4^
_refine_ls_extinction_method 'SHELXL-2014/7 (Sheldrick 2014'
_refine_ls_goodness_of_fit_ref 1.021
_refine_ls_hydrogen_treatment constr
_refine_ls_matrix_type full
_refine_ls_number_parameters 364
_refine_ls_number_reflns 5456
_refine_ls_number_restraints 0
_refine_ls_restrained_S_all 1.021
_refine_ls_R_factor_all 0.3408
_refine_ls_R_factor_gt 0.1113
_refine_ls_shift/su_max 0.411
_refine_ls_shift/su_mean 0.001
_refine_ls_structure_factor_coef Fsqd
_refine_ls_weighting_details 'w=1/[\s^2^(Fo^2^)+(0.1000P)^2^+0.1128P] where P=(Fo^2^+2Fc^2^)/3'
_refine_ls_weighting_scheme calc
_refine_ls_wR_factor_gt 0.2123
_refine_ls_wR_factor_ref 0.3119
_reflns_Friedel_coverage 0.000
_reflns_number_gt 1460
_reflns_number_total 5946
_reflns_threshold_expression 'I > 2\s(I)'
_cod_data_source_file jo8b02110_si_002.cif
_cod_data_source_block RAJIB-ACID_a
_cod_database_code 4035758
_shelx_shelxl_version_number 2014/7
_shelx_space_group_comment
;
The symmetry employed for this shelxl refinement is uniquely defined
by the following loop, which should always be used as a source of
symmetry information in preference to the above space-group names.
They are only intended as comments.
;

loop_
_space_group_symop_operation_xyz
'x, y, z'
'-x, -y, -z'

loop_
_atom_site_label
_atom_site_type_symbol
_atom_site_fract_x
_atom_site_fract_y
_atom_site_fract_z
_atom_site_U_iso_or_equiv
_atom_site_adp_type
_atom_site_occupancy
_atom_site_site_symmetry_order
_atom_site_calc_flag
_atom_site_refinement_flags_posn
_atom_site_refinement_flags_adp
O6 O 0.1119(9) 0.8186(4) 1.0411(2) 0.0658(15) Uani 1 1 d . .
O3 O 0.6137(9) 0.3186(4) 0.4594(2) 0.0658(15) Uani 1 1 d . .
O2 O 0.2227(10) 0.4550(5) 0.4176(3) 0.0819(18) Uani 1 1 d . .
O13 O 0.2347(9) 0.4138(4) 0.5568(3) 0.0820(18) Uani 1 1 d . .
O5 O -0.1429(10) 0.9495(6) 1.1905(3) 0.0885(19) Uani 1 1 d . .
H5 H -0.2881 0.9699 1.1999 0.133 Uiso 1 1 calc R U
O4 O -0.2777(10) 0.9540(5) 1.0823(3) 0.0812(18) Uani 1 1 d . .
O1 O 0.3548(11) 0.4485(5) 0.3094(3) 0.0876(19) Uani 1 1 d . .
H33 H 0.2196 0.4838 0.3028 0.131 Uiso 1 1 calc R U
O008 O 0.7365(10) 0.9144(4) 0.9429(3) 0.0827(18) Uani 1 1 d . .
N2 N 0.1189(11) 0.7673(5) 0.9072(3) 0.0598(17) Uani 1 1 d . .
H29 H 0.0054 0.8133 0.9249 0.072 Uiso 1 1 calc R U
O10 O 0.9460(10) 0.5732(5) 0.2890(3) 0.0899(19) Uani 1 1 d . .
N1 N 0.6191(11) 0.2666(5) 0.5928(3) 0.0618(18) Uani 1 1 d . .
H27 H 0.5066 0.3125 0.5747 0.074 Uiso 1 1 calc R U
O9 O 0.4452(10) 0.0725(5) 0.2107(3) 0.0920(19) Uani 1 1 d . .
N3 N 0.4155(15) 0.1056(6) 0.2718(4) 0.074(2) Uani 1 1 d . .
N4 N 0.9161(16) 0.6057(6) 0.2277(4) 0.078(2) Uani 1 1 d . .
O11 O 1.0668(14) 0.5714(6) 0.1848(3) 0.118(3) Uani 1 1 d . .
O8 O 0.5655(13) 0.0719(6) 0.3150(3) 0.115(3) Uani 1 1 d . .
O7 O 0.2350(12) 0.1717(6) 0.2861(3) 0.115(3) Uani 1 1 d . .
O12 O 0.7343(13) 0.6715(6) 0.2140(3) 0.113(3) Uani 1 1 d . .
C5 C 0.8058(13) 0.2191(6) 0.5518(4) 0.053(2) Uani 1 1 d . .
C16 C 0.3038(13) 0.7206(6) 0.9491(4) 0.054(2) Uani 1 1 d . .
C20 C 0.3081(15) 0.7434(6) 1.0198(4) 0.059(2) Uani 1 1 d . .
C9 C 0.8112(14) 0.2437(6) 0.4812(4) 0.058(2) Uani 1 1 d . .
C21 C 0.0977(14) 0.8415(6) 1.1122(3) 0.060(2) Uani 1 1 d . .
H21A H 0.2478 0.8738 1.1271 0.072 Uiso 1 1 calc R U
H21B H 0.0835 0.7723 1.1372 0.072 Uiso 1 1 calc R U
C4 C 0.9944(15) 0.1457(6) 0.5803(4) 0.061(2) Uani 1 1 d . .
C15 C 0.4899(15) 0.6440(6) 0.9187(4) 0.061(2) Uani 1 1 d . .
C22 C -0.1261(15) 0.9221(6) 1.1259(5) 0.061(2) Uani 1 1 d . .
C11 C 0.3751(16) 0.4209(6) 0.3742(5) 0.064(2) Uani 1 1 d . .
C8 C 0.9948(15) 0.1954(6) 0.4405(4) 0.064(2) Uani 1 1 d . .
H8 H 0.9951 0.2100 0.3940 0.077 Uiso 1 1 calc R U
C10 C 0.5965(14) 0.3423(6) 0.3879(4) 0.061(2) Uani 1 1 d . .
H10A H 0.5837 0.2731 0.3628 0.074 Uiso 1 1 calc R U
H10B H 0.7457 0.3753 0.3728 0.074 Uiso 1 1 calc R U
C19 C 0.4948(15) 0.6946(7) 1.0602(4) 0.069(2) Uani 1 1 d . .
H19 H 0.4966 0.7084 1.1068 0.083 Uiso 1 1 calc R U
C1 C 0.6033(15) 0.2453(7) 0.6587(4) 0.068(2) Uani 1 1 d . .
H32 H 0.4733 0.2798 0.6844 0.082 Uiso 1 1 calc R U
C18 C 0.6852(14) 0.6224(7) 1.0292(5) 0.073(2) Uani 1 1 d . .
H18 H 0.8146 0.5907 1.0562 0.088 Uiso 1 1 calc R U
C12 C 0.1051(16) 0.7457(7) 0.8413(4) 0.074(2) Uani 1 1 d . .
H12 H -0.0222 0.7813 0.8152 0.089 Uiso 1 1 calc R U
C7 C 1.1829(15) 0.1236(7) 0.4701(5) 0.077(3) Uani 1 1 d . .
H7 H 1.3116 0.0926 0.4426 0.093 Uiso 1 1 calc R U
C17 C 0.6853(16) 0.5979(7) 0.9616(5) 0.075(2) Uani 1 1 d . .
H17 H 0.8142 0.5507 0.9432 0.091 Uiso 1 1 calc R U
C6 C 1.1852(15) 0.0968(7) 0.5384(5) 0.073(2) Uani 1 1 d . .
H6 H 1.3107 0.0473 0.5564 0.087 Uiso 1 1 calc R U
C14 C 0.4689(17) 0.6215(7) 0.8487(5) 0.079(3) Uani 1 1 d . .
H14 H 0.5878 0.5720 0.8278 0.095 Uiso 1 1 calc R U
C2 C 0.7824(19) 0.1708(8) 0.6895(5) 0.084(3) Uani 1 1 d . .
H28 H 0.7736 0.1546 0.7357 0.101 Uiso 1 1 calc R U
C3 C 0.9705(18) 0.1224(7) 0.6503(5) 0.079(3) Uani 1 1 d . .
H3 H 1.0884 0.0717 0.6706 0.095 Uiso 1 1 calc R U
C13 C 0.280(2) 0.6703(8) 0.8115(5) 0.086(3) Uani 1 1 d . .
H13 H 0.2677 0.6531 0.7655 0.103 Uiso 1 1 calc R U

loop_
_atom_site_aniso_label
_atom_site_aniso_U_11
_atom_site_aniso_U_22
_atom_site_aniso_U_33
_atom_site_aniso_U_23
_atom_site_aniso_U_13
_atom_site_aniso_U_12
O6 0.060(4) 0.081(4) 0.052(3) -0.002(3) 0.003(3) 0.018(3)
O3 0.060(4) 0.081(4) 0.052(3) 0.005(3) -0.004(3) 0.017(3)
O2 0.069(4) 0.113(5) 0.059(4) 0.005(3) 0.001(3) 0.021(4)
O13 0.066(4) 0.097(4) 0.078(4) -0.002(3) -0.002(3) 0.020(3)
O5 0.084(5) 0.123(5) 0.052(4) -0.015(3) -0.001(3) 0.024(4)
O4 0.057(4) 0.110(5) 0.072(4) -0.012(3) -0.007(3) 0.021(3)
O1 0.091(5) 0.111(5) 0.054(4) 0.010(3) -0.004(3) 0.032(4)
O008 0.075(4) 0.094(4) 0.073(4) 0.002(3) -0.005(3) 0.020(3)
N2 0.050(4) 0.065(4) 0.064(4) -0.003(4) -0.001(3) 0.000(3)
O10 0.083(4) 0.125(5) 0.057(4) 0.014(4) -0.002(3) 0.017(4)
N1 0.059(5) 0.067(4) 0.057(4) -0.002(4) -0.007(3) 0.007(4)
O9 0.085(5) 0.126(5) 0.061(4) -0.020(4) -0.004(3) 0.016(4)
N3 0.071(6) 0.096(6) 0.053(5) -0.016(4) 0.000(4) 0.005(5)
N4 0.081(6) 0.087(6) 0.064(6) 0.008(5) -0.007(5) 0.004(5)
O11 0.121(6) 0.149(6) 0.074(4) 0.014(4) 0.029(4) 0.056(5)
O8 0.113(6) 0.146(6) 0.077(5) -0.025(4) -0.036(4) 0.047(5)
O7 0.093(5) 0.156(6) 0.084(4) -0.022(4) 0.000(4) 0.059(5)
O12 0.096(5) 0.151(6) 0.080(4) 0.022(4) -0.003(4) 0.058(5)
C5 0.042(5) 0.061(5) 0.055(5) -0.012(4) -0.007(4) 0.004(4)
C16 0.043(5) 0.059(5) 0.058(5) 0.005(4) -0.001(4) 0.000(4)
C20 0.056(6) 0.061(5) 0.062(6) 0.005(4) 0.000(4) -0.011(4)
C9 0.041(5) 0.055(5) 0.077(6) -0.007(4) -0.007(4) 0.007(4)
C21 0.058(5) 0.070(5) 0.049(5) 0.003(4) 0.006(4) 0.011(4)
C4 0.055(6) 0.057(5) 0.069(6) 0.001(4) -0.011(4) 0.001(4)
C15 0.052(5) 0.053(5) 0.076(6) -0.006(5) 0.001(5) -0.005(4)
C22 0.055(6) 0.064(5) 0.065(6) -0.006(5) 0.005(5) -0.004(5)
C11 0.064(6) 0.063(5) 0.065(6) -0.010(5) -0.012(5) -0.002(5)
C8 0.057(6) 0.060(5) 0.075(6) -0.006(4) -0.003(4) 0.002(5)
C10 0.057(6) 0.064(5) 0.060(6) -0.006(4) -0.006(4) 0.007(4)
C19 0.055(6) 0.078(6) 0.074(6) 0.005(5) -0.003(5) 0.002(5)
C1 0.064(6) 0.090(6) 0.051(6) -0.002(5) -0.003(4) -0.006(5)
C18 0.045(5) 0.075(6) 0.097(7) 0.002(5) -0.011(5) 0.014(5)
C12 0.080(7) 0.090(6) 0.050(6) -0.001(5) -0.003(4) -0.002(5)
C7 0.051(6) 0.082(6) 0.097(7) -0.012(6) 0.009(5) 0.010(5)
C17 0.069(6) 0.073(6) 0.081(7) -0.004(5) 0.012(5) 0.014(5)
C6 0.052(6) 0.068(6) 0.094(7) -0.005(5) -0.003(5) 0.018(5)
C14 0.069(7) 0.083(7) 0.084(7) -0.011(6) 0.015(5) -0.002(5)
C2 0.093(8) 0.091(7) 0.066(6) 0.009(5) -0.024(6) -0.001(6)
C3 0.083(7) 0.067(6) 0.085(7) 0.007(5) -0.022(6) 0.004(5)
C13 0.104(8) 0.086(7) 0.066(6) -0.021(5) 0.012(6) 0.007(6)

loop_
_atom_type_symbol
_atom_type_description
_atom_type_scat_dispersion_real
_atom_type_scat_dispersion_imag
_atom_type_scat_source
C C 0.0033 0.0016 'International Tables Vol C Tables 4.2.6.8 and 6.1.1.4'
H H 0.0000 0.0000 'International Tables Vol C Tables 4.2.6.8 and 6.1.1.4'
N N 0.0061 0.0033 'International Tables Vol C Tables 4.2.6.8 and 6.1.1.4'
O O 0.0106 0.0060 'International Tables Vol C Tables 4.2.6.8 and 6.1.1.4'

loop_
_geom_angle_atom_site_label_1
_geom_angle_atom_site_label_2
_geom_angle_atom_site_label_3
_geom_angle
C20 O6 C21 116.4(5)
C9 O3 C10 117.3(6)
C22 O5 H5 109.5
C11 O1 H33 109.5
C12 N2 C16 123.8(7)
C12 N2 H29 118.1
C16 N2 H29 118.1
C1 N1 C5 123.4(7)
C1 N1 H27 118.3
C5 N1 H27 118.3
O8 N3 O7 121.3(7)
O8 N3 O9 119.5(7)
O7 N3 O9 119.2(8)
O11 N4 O12 122.5(8)
O11 N4 O10 119.2(8)
O12 N4 O10 118.3(8)
N1 C5 C4 119.4(7)
N1 C5 C9 121.0(7)
C4 C5 C9 119.6(7)
N2 C16 C20 122.1(7)
N2 C16 C15 117.1(7)
C20 C16 C15 120.8(7)
C19 C20 O6 126.1(7)
C19 C20 C16 120.5(8)
O6 C20 C16 113.3(7)
C8 C9 O3 125.4(8)
C8 C9 C5 120.8(7)
O3 C9 C5 113.8(6)
O6 C21 C22 109.1(6)
O6 C21 H21A 109.9
C22 C21 H21A 109.9
O6 C21 H21B 109.9
C22 C21 H21B 109.9
H21A C21 H21B 108.3
C6 C4 C5 119.5(8)
C6 C4 C3 124.3(8)
C5 C4 C3 116.1(8)
C14 C15 C17 125.0(8)
C14 C15 C16 117.9(7)
C17 C15 C16 117.1(8)
O4 C22 O5 124.8(8)
O4 C22 C21 123.6(7)
O5 C22 C21 111.6(7)
O2 C11 O1 123.2(8)
O2 C11 C10 124.4(8)
O1 C11 C10 112.4(7)
C9 C8 C7 118.7(8)
C9 C8 H8 120.6
C7 C8 H8 120.6
O3 C10 C11 109.9(6)
O3 C10 H10A 109.7
C11 C10 H10A 109.7
O3 C10 H10B 109.7
C11 C10 H10B 109.7
H10A C10 H10B 108.2
C20 C19 C18 118.5(8)
C20 C19 H19 120.7
C18 C19 H19 120.7
N1 C1 C2 119.6(8)
N1 C1 H32 120.2
C2 C1 H32 120.2
C17 C18 C19 122.4(8)
C17 C18 H18 118.8
C19 C18 H18 118.8
N2 C12 C13 119.7(8)
N2 C12 H12 120.1
C13 C12 H12 120.1
C6 C7 C8 122.5(8)
C6 C7 H7 118.7
C8 C7 H7 118.7
C18 C17 C15 120.5(8)
C18 C17 H17 119.7
C15 C17 H17 119.7
C7 C6 C4 118.8(8)
C7 C6 H6 120.6
C4 C6 H6 120.6
C13 C14 C15 121.2(8)
C13 C14 H14 119.4
C15 C14 H14 119.4
C3 C2 C1 118.5(8)
C3 C2 H28 120.8
C1 C2 H28 120.8
C2 C3 C4 122.9(8)
C2 C3 H3 118.5
C4 C3 H3 118.5
C14 C13 C12 120.3(8)
C14 C13 H13 119.9
C12 C13 H13 119.9

loop_
_geom_bond_atom_site_label_1
_geom_bond_atom_site_label_2
_geom_bond_distance
O6 C20 1.392(9)
O6 C21 1.421(7)
O3 C9 1.397(8)
O3 C10 1.433(8)
O2 C11 1.229(9)
O5 C22 1.310(8)
O5 H5 0.8200
O4 C22 1.221(9)
O1 C11 1.315(9)
O1 H33 0.8200
N2 C12 1.322(8)
N2 C16 1.373(8)
N2 H29 0.8600
O10 N4 1.270(8)
N1 C1 1.321(9)
N1 C5 1.372(8)
N1 H27 0.8600
O9 N3 1.267(7)
N3 O8 1.216(8)
N3 O7 1.232(8)
N4 O11 1.216(8)
N4 O12 1.232(8)
C5 C4 1.402(9)
C5 C9 1.415(10)
C16 C20 1.413(9)
C16 C15 1.430(9)
C20 C19 1.372(10)
C9 C8 1.360(9)
C21 C22 1.503(10)
C21 H21A 0.9700
C21 H21B 0.9700
C4 C6 1.404(10)
C4 C3 1.408(10)
C15 C14 1.404(10)
C15 C17 1.422(11)
C11 C10 1.479(10)
C8 C7 1.398(10)
C8 H8 0.9300
C10 H10A 0.9700
C10 H10B 0.9700
C19 C18 1.419(10)
C19 H19 0.9300
C1 C2 1.394(10)
C1 H32 0.9300
C18 C17 1.359(10)
C18 H18 0.9300
C12 C13 1.379(10)
C12 H12 0.9300
C7 C6 1.377(10)
C7 H7 0.9300
C17 H17 0.9300
C6 H6 0.9300
C14 C13 1.344(11)
C14 H14 0.9300
C2 C3 1.362(11)
C2 H28 0.9300
C3 H3 0.9300
C13 H13 0.9300
